data_1571972
loop_
_publ_author_name
'Cobb, Caitlyn R.'
'Ngo, Ren K.'
'Dick, Emily J.'
'Lynch, Vincent M.'
'Rose, Michael J.'

_publ_section_title
;
 Multi-phosphine-chelated iron-carbide clusters <i>via</i> redox-promoted
 ligand exchange on an inert hexa-iron-carbide carbonyl cluster,
 [Fe<sub>6</sub>(&#x3bc;<sub>6</sub>-C)(&#x3bc;<sub>2</sub>-CO)<sub>4</sub>(CO)<sub>12</sub>]<sup>2</sup>.
;
_journal_issue 29
_journal_name_full 'Chemical science'
_journal_page_first 11455
_journal_page_last 11471
_journal_paper_doi 10.1039/d4sc01370k
_journal_volume 15
_journal_year 2024
_chemical_formula_moiety '2(C18 Fe6 O17)'
_chemical_formula_sum 'C36 Fe12 O34'
_chemical_formula_weight 1646.56
_chemical_name_systematic Fe6C(CO)17
_space_group_crystal_system monoclinic
_space_group_IT_number 13
_space_group_name_Hall '-P 2yc'
_space_group_name_H-M_alt 'P 1 2/c 1'
_audit_creation_date 2024-05-23
_audit_creation_method
;
Olex2 1.2
(compiled 2018.05.29 svn.r3508 for OlexSys, GUI svn.r5506)
;
_audit_update_record
;
2024-05-25 deposited with the CCDC.	2024-06-03 downloaded from the CCDC.
;
_cell_angle_alpha 90
_cell_angle_beta 115.433(2)
_cell_angle_gamma 90
_cell_formula_units_Z 2
_cell_length_a 16.9478(3)
_cell_length_b 8.96230(10)
_cell_length_c 17.1515(3)
_cell_measurement_reflns_used 7441
_cell_measurement_temperature 100.00(13)
_cell_measurement_theta_max 76.3210
_cell_measurement_theta_min 4.9430
_cell_volume 2352.69(8)
_computing_cell_refinement 'CrysAlisPro 1.171.42.94a (Rigaku OD, 2023)'
_computing_data_collection 'CrysAlisPro 1.171.42.94a (Rigaku OD, 2023)'
_computing_data_reduction 'CrysAlisPro 1.171.42.94a (Rigaku OD, 2023)'
_computing_molecular_graphics 'Olex2 (Dolomanov et al., 2009)'
_computing_publication_material 'Olex2 (Dolomanov et al., 2009)'
_computing_structure_refinement 'ShelXL (Sheldrick, 2015)'
_computing_structure_solution 'SHELXT 2018/2 (Sheldrick, 2018)'
_diffrn_ambient_temperature 100.15
_diffrn_detector_area_resol_mean 10.0000
_diffrn_detector_type HyPix
_diffrn_measured_fraction_theta_full 0.994
_diffrn_measured_fraction_theta_max 0.950
_diffrn_measurement_details
;
List of Runs (angles in degrees, time in seconds):

  # Type    Start    End  Width  t~exp~   \w     \q     \k     \f   Frames
#--------------------------------------------------------------------------
  1  \w   -115.00 -34.00   0.50    1.44    -- -105.11  77.00 -30.00  162
  2  \w    -75.00 -33.00   0.50    1.44    -- -105.11  61.00 -30.00   84
  3  \w   -132.00 -58.00   0.50    1.44    -- -105.11  88.00 128.00  148
  4  \w    -70.00  24.00   0.50    0.40    --  -48.33  88.00 128.00  188
  5  \w     82.00 120.00   0.50    0.40    --   48.33  57.00 -60.00   76
  6  \w     84.00 117.00   0.50    0.40    --   48.33  57.00-150.00   66
  7  \w     85.00 121.00   0.50    0.40    --   48.33  57.00  90.00   72
  8  \w     79.00 176.00   0.50    1.44    --  105.11  88.00 128.00  194
  9  \w     34.00  69.00   0.50    1.44    --  105.11 -61.00  60.00   70
 10  \w     38.00  69.00   0.50    1.44    --  105.11 -61.00 150.00   62
 11  \w     33.00  69.00   0.50    1.44    --  105.11 -61.00  30.00   72
 12  \w     35.00  62.00   0.50    1.44    --  105.11 -61.00-120.00   54
 13  \w    -23.00   2.00   0.50    0.40    --   48.33 -88.00  12.00   50
 14  \w     58.00  83.00   0.50    1.44    --  105.11 -88.00  12.00   50
 15  \w     10.00  74.00   0.50    0.40    --   48.33 -88.00  12.00  128
 16  \w   -119.00 -82.00   0.50    0.40    --  -48.33 -57.00 120.00   74
 17  \w   -176.00-135.00   0.50    1.44    -- -105.11 -88.00  12.00   82
 18  \w   -177.00 -95.00   0.50    1.44    -- -105.11 -15.00  90.00  164
;
_diffrn_measurement_device 'four-circle diffractometer'
_diffrn_measurement_device_type 'XtaLAB Synergy, Single source at home/near, HyPix'
_diffrn_measurement_method '\w scans'
_diffrn_radiation_type CuK\a
_diffrn_radiation_wavelength 1.54184
_diffrn_reflns_av_R_equivalents 0.0384
_diffrn_reflns_av_unetI/netI 0.0351
_diffrn_reflns_Laue_measured_fraction_full 0.994
_diffrn_reflns_Laue_measured_fraction_max 0.950
_diffrn_reflns_limit_h_max 13
_diffrn_reflns_limit_h_min -21
_diffrn_reflns_limit_k_max 9
_diffrn_reflns_limit_k_min -11
_diffrn_reflns_limit_l_max 21
_diffrn_reflns_limit_l_min -20
_diffrn_reflns_number 15524
_diffrn_reflns_point_group_measured_fraction_full 0.994
_diffrn_reflns_point_group_measured_fraction_max 0.950
_diffrn_reflns_theta_full 67.684
_diffrn_reflns_theta_max 76.809
_diffrn_reflns_theta_min 2.887
_exptl_absorpt_coefficient_mu 29.717
_exptl_absorpt_correction_T_max 0.407
_exptl_absorpt_correction_T_min 0.133
_exptl_absorpt_correction_type gaussian
_exptl_absorpt_process_details
;
CrysAlisPro 1.171.42.94a (Rigaku Oxford Diffraction, 2023)
Numerical absorption correction based on gaussian integration over
a multifaceted crystal model
Empirical absorption correction using spherical harmonics,
implemented in SCALE3 ABSPACK scaling algorithm.
;
_exptl_crystal_colour black
_exptl_crystal_colour_primary black
_exptl_crystal_density_diffrn 2.324
_exptl_crystal_description prism
_exptl_crystal_F_000 1600
_exptl_crystal_size_max 0.15
_exptl_crystal_size_mid 0.11
_exptl_crystal_size_min 0.07
_refine_diff_density_max 0.556
_refine_diff_density_min -0.678
_refine_diff_density_rms 0.107
_refine_ls_extinction_method none
_refine_ls_goodness_of_fit_ref 1.059
_refine_ls_hydrogen_treatment undef
_refine_ls_matrix_type full
_refine_ls_number_parameters 373
_refine_ls_number_reflns 4728
_refine_ls_number_restraints 0
_refine_ls_restrained_S_all 1.059
_refine_ls_R_factor_all 0.0416
_refine_ls_R_factor_gt 0.0345
_refine_ls_shift/su_max 0.001
_refine_ls_shift/su_mean 0.000
_refine_ls_structure_factor_coef Fsqd
_refine_ls_weighting_details 'w=1/[\s^2^(Fo^2^)+(0.0436P)^2^+3.4308P] where P=(Fo^2^+2Fc^2^)/3'
_refine_ls_weighting_scheme calc
_refine_ls_wR_factor_gt 0.0867
_refine_ls_wR_factor_ref 0.0910
_reflns_Friedel_coverage 0.000
_reflns_number_gt 4141
_reflns_number_total 4728
_reflns_threshold_expression 'I > 2\s(I)'
_cod_data_source_file d4sc01370k3.cif
_cod_data_source_block abscor_fe6cco17
_cod_depositor_comments 'Adding full bibliography for 1571968--1571976.cif.'
_cod_original_cell_volume 2352.69(7)
_cod_database_code 1571972
_shelx_shelxl_version_number 2018/3
_shelx_space_group_comment
;
The symmetry employed for this shelxl refinement is uniquely defined
by the following loop, which should always be used as a source of
symmetry information in preference to the above space-group names.
They are only intended as comments.
;
_shelx_estimated_absorpt_t_max 0.230
_shelx_estimated_absorpt_t_min 0.095
_olex2_refinement_description
;
;
_olex2_submission_special_instructions 'No special instructions were received'
_oxdiff_exptl_absorpt_empirical_details
;
Empirical correction (ABSPACK) includes:
- Absorption correction using spherical harmonics
- Frame scaling
;

loop_
_space_group_symop_operation_xyz
'x, y, z'
'-x, y, -z+1/2'
'-x, -y, -z'
'x, -y, z-1/2'

loop_
_atom_site_label
_atom_site_type_symbol
_atom_site_fract_x
_atom_site_fract_y
_atom_site_fract_z
_atom_site_U_iso_or_equiv
_atom_site_adp_type
_atom_site_occupancy
_atom_site_site_symmetry_order
_atom_site_calc_flag
_atom_site_refinement_flags_posn
_atom_site_refinement_flags_adp
_atom_site_refinement_flags_occupancy
_atom_site_disorder_assembly
_atom_site_disorder_group
Fe1 Fe 0.01842(3) 0.06167(5) 0.33321(3) 0.01109(12) Uani 1 1 d . . . . .
Fe2 Fe 0.12087(3) 0.22257(5) 0.27344(3) 0.01107(12) Uani 1 1 d . . . . .
Fe3 Fe 0.01958(3) 0.36490(5) 0.33241(3) 0.01154(12) Uani 1 1 d . . . . .
Fe4 Fe 0.48639(3) 0.10077(5) 0.66842(3) 0.01171(12) Uani 1 1 d . . . . .
Fe5 Fe 0.48534(3) 0.40782(5) 0.66903(3) 0.01240(12) Uani 1 1 d . . . . .
Fe6 Fe 0.62226(3) 0.26275(5) 0.78014(3) 0.01228(12) Uani 1 1 d . . . . .
O1 O -0.11659(15) -0.1656(3) 0.30306(16) 0.0217(5) Uani 1 1 d . . . . .
O7 O 0.000000 0.6597(3) 0.250000 0.0203(7) Uani 1 2 d S T P . .
O13 O 0.71486(15) 0.5495(3) 0.82485(16) 0.0215(5) Uani 1 1 d . . . . .
O12 O 0.62293(15) -0.1244(3) 0.70289(16) 0.0209(5) Uani 1 1 d . . . . .
O16 O 0.500000 0.7016(3) 0.750000 0.0190(7) Uani 1 2 d S T P . .
O5 O 0.20861(15) 0.5135(3) 0.30676(16) 0.0224(5) Uani 1 1 d . . . . .
O2 O 0.02865(16) 0.1641(3) 0.50021(15) 0.0230(5) Uani 1 1 d . . . . .
O15 O 0.69847(16) 0.1949(3) 0.65888(17) 0.0259(5) Uani 1 1 d . . . . .
O6 O 0.18986(16) 0.1532(3) 0.14651(17) 0.0266(5) Uani 1 1 d . . . . .
O11 O 0.48287(17) 0.1894(3) 0.50214(16) 0.0266(5) Uani 1 1 d . . . . .
O14 O 0.76789(15) 0.1282(3) 0.92917(17) 0.0270(6) Uani 1 1 d . . . . .
O18 O 0.60430(15) 0.5556(3) 0.61060(17) 0.0259(5) Uani 1 1 d . . . . .
O17 O 0.34574(16) 0.5491(3) 0.51842(16) 0.0291(6) Uani 1 1 d . . . . .
O9 O -0.08542(15) 0.5144(3) 0.40693(16) 0.0259(5) Uani 1 1 d . . . . .
O4 O 0.27254(15) 0.0960(3) 0.41980(16) 0.0281(6) Uani 1 1 d . . . . .
O3 O 0.15011(16) -0.1722(3) 0.41680(18) 0.0312(6) Uani 1 1 d . . . . .
O10 O 0.35585(16) -0.1362(3) 0.58695(18) 0.0288(6) Uani 1 1 d . . . . .
O8 O 0.17559(16) 0.4684(3) 0.48176(17) 0.0343(7) Uani 1 1 d . . . . .
C8 C 0.000000 0.5303(5) 0.250000 0.0159(9) Uani 1 2 d S T P . .
C1 C 0.000000 0.2122(5) 0.250000 0.0120(8) Uani 1 2 d S T P . .
C18 C 0.500000 0.5724(5) 0.750000 0.0136(8) Uani 1 2 d S T P . .
C11 C 0.500000 0.2535(5) 0.750000 0.0127(8) Uani 1 2 d S T P . .
C15 C 0.6775(2) 0.4396(4) 0.8092(2) 0.0164(6) Uani 1 1 d . . . . .
C16 C 0.7085(2) 0.1736(4) 0.8714(2) 0.0188(6) Uani 1 1 d . . . . .
C12 C 0.4048(2) -0.0423(4) 0.6187(2) 0.0194(7) Uani 1 1 d . . . . .
C13 C 0.4818(2) 0.1715(4) 0.5674(2) 0.0185(6) Uani 1 1 d . . . . .
C10 C -0.0460(2) 0.4536(4) 0.3778(2) 0.0174(6) Uani 1 1 d . . . . .
C4 C 0.1013(2) -0.0798(4) 0.3841(2) 0.0211(7) Uani 1 1 d . . . . .
C5 C 0.2108(2) 0.1379(4) 0.3639(2) 0.0180(6) Uani 1 1 d . . . . .
C17 C 0.6686(2) 0.2194(4) 0.7051(2) 0.0183(7) Uani 1 1 d . . . . .
C3 C 0.0266(2) 0.1395(3) 0.4341(2) 0.0176(6) Uani 1 1 d . . . . .
C6 C 0.1736(2) 0.4010(4) 0.2955(2) 0.0175(6) Uani 1 1 d . . . . .
C20 C 0.5596(2) 0.4934(4) 0.6336(2) 0.0172(6) Uani 1 1 d . . . . .
C9 C 0.1162(2) 0.4303(4) 0.4223(2) 0.0206(7) Uani 1 1 d . . . . .
C14 C 0.5703(2) -0.0351(3) 0.6908(2) 0.0161(6) Uani 1 1 d . . . . .
C7 C 0.1625(2) 0.1771(4) 0.1952(2) 0.0186(6) Uani 1 1 d . . . . .
C2 C -0.0646(2) -0.0758(4) 0.3138(2) 0.0163(6) Uani 1 1 d . . . . .
C19 C 0.3976(2) 0.4911(4) 0.5771(2) 0.0187(6) Uani 1 1 d . . . . .

loop_
_atom_site_aniso_label
_atom_site_aniso_U_11
_atom_site_aniso_U_22
_atom_site_aniso_U_33
_atom_site_aniso_U_23
_atom_site_aniso_U_13
_atom_site_aniso_U_12
Fe1 0.0121(2) 0.0085(2) 0.0122(2) 0.00123(17) 0.00476(18) -0.00023(16)
Fe2 0.0086(2) 0.0111(2) 0.0138(2) 0.00055(17) 0.00505(18) 0.00021(16)
Fe3 0.0115(2) 0.0113(2) 0.0123(2) -0.00217(17) 0.00559(19) -0.00090(17)
Fe4 0.0131(2) 0.0087(2) 0.0127(2) -0.00078(17) 0.00490(19) 0.00102(16)
Fe5 0.0132(2) 0.0116(2) 0.0128(2) 0.00124(17) 0.00603(19) 0.00082(17)
Fe6 0.0102(2) 0.0112(2) 0.0156(2) 0.00046(17) 0.00573(19) -0.00012(16)
O1 0.0210(11) 0.0170(11) 0.0261(12) -0.0023(10) 0.0092(10) -0.0078(9)
O7 0.0284(17) 0.0090(15) 0.0264(17) 0.000 0.0146(15) 0.000
O13 0.0215(11) 0.0164(11) 0.0285(13) -0.0022(10) 0.0125(10) -0.0074(9)
O12 0.0186(11) 0.0169(11) 0.0284(13) 0.0022(10) 0.0111(10) 0.0050(9)
O16 0.0247(16) 0.0094(15) 0.0233(17) 0.000 0.0107(14) 0.000
O5 0.0213(11) 0.0183(12) 0.0301(13) -0.0022(10) 0.0134(10) -0.0068(10)
O2 0.0334(13) 0.0197(12) 0.0170(12) -0.0011(9) 0.0120(10) -0.0065(10)
O15 0.0255(12) 0.0268(13) 0.0332(14) -0.0083(11) 0.0199(11) -0.0056(10)
O6 0.0253(12) 0.0310(14) 0.0333(14) -0.0087(11) 0.0220(11) -0.0051(11)
O11 0.0397(14) 0.0237(13) 0.0189(12) 0.0036(10) 0.0150(11) 0.0057(11)
O14 0.0178(11) 0.0281(13) 0.0286(14) 0.0092(11) 0.0037(11) 0.0022(10)
O18 0.0251(12) 0.0276(13) 0.0325(14) 0.0127(11) 0.0196(11) 0.0049(10)
O17 0.0210(12) 0.0387(15) 0.0233(13) 0.0059(11) 0.0053(10) 0.0091(11)
O9 0.0238(12) 0.0283(13) 0.0305(14) -0.0079(11) 0.0163(11) 0.0022(10)
O4 0.0176(12) 0.0359(15) 0.0262(14) 0.0092(11) 0.0051(11) 0.0068(11)
O3 0.0249(13) 0.0218(13) 0.0411(16) 0.0122(12) 0.0087(12) 0.0095(11)
O10 0.0229(12) 0.0175(12) 0.0376(15) -0.0075(11) 0.0051(11) -0.0046(10)
O8 0.0228(12) 0.0563(19) 0.0208(13) -0.0108(13) 0.0064(11) -0.0155(13)
C8 0.0116(19) 0.017(2) 0.021(2) 0.000 0.0078(17) 0.000
C1 0.0115(19) 0.012(2) 0.0127(19) 0.000 0.0054(16) 0.000
C18 0.0129(19) 0.015(2) 0.015(2) 0.000 0.0081(16) 0.000
C11 0.012(2) 0.012(2) 0.015(2) 0.000 0.0061(17) 0.000
C15 0.0150(14) 0.0209(16) 0.0136(14) 0.0002(12) 0.0063(12) 0.0040(13)
C16 0.0161(15) 0.0166(16) 0.0248(17) 0.0008(13) 0.0100(14) -0.0044(13)
C12 0.0187(15) 0.0169(16) 0.0217(16) 0.0018(13) 0.0079(13) 0.0061(13)
C13 0.0170(15) 0.0165(15) 0.0196(16) -0.0005(13) 0.0057(13) 0.0022(12)
C10 0.0170(14) 0.0181(16) 0.0153(15) -0.0003(13) 0.0052(12) -0.0026(12)
C4 0.0197(16) 0.0212(17) 0.0223(16) -0.0004(14) 0.0090(13) -0.0059(14)
C5 0.0160(15) 0.0184(16) 0.0214(16) 0.0024(13) 0.0098(13) 0.0010(12)
C17 0.0133(14) 0.0153(15) 0.0242(17) -0.0016(13) 0.0059(13) -0.0024(12)
C3 0.0183(15) 0.0126(15) 0.0206(16) 0.0005(12) 0.0070(13) -0.0019(12)
C6 0.0134(14) 0.0220(17) 0.0187(16) 0.0014(13) 0.0085(12) 0.0033(12)
C20 0.0175(15) 0.0178(15) 0.0159(15) 0.0019(12) 0.0067(13) 0.0073(12)
C9 0.0217(16) 0.0276(18) 0.0152(16) -0.0011(13) 0.0104(14) -0.0023(14)
C14 0.0182(15) 0.0150(15) 0.0153(14) -0.0008(12) 0.0073(12) -0.0040(12)
C7 0.0150(14) 0.0161(15) 0.0210(16) -0.0012(13) 0.0043(13) -0.0003(12)
C2 0.0196(15) 0.0168(15) 0.0122(14) -0.0001(12) 0.0065(12) 0.0041(13)
C19 0.0176(15) 0.0206(16) 0.0197(16) 0.0012(13) 0.0097(13) 0.0032(13)

loop_
_atom_type_symbol
_atom_type_description
_atom_type_scat_dispersion_real
_atom_type_scat_dispersion_imag
_atom_type_scat_source
C C 0.0181 0.0091 'International Tables Vol C Tables 4.2.6.8 and 6.1.1.4'
Fe Fe -1.1336 3.1974 'International Tables Vol C Tables 4.2.6.8 and 6.1.1.4'
O O 0.0492 0.0322 'International Tables Vol C Tables 4.2.6.8 and 6.1.1.4'

loop_
_exptl_crystal_face_index_h
_exptl_crystal_face_index_k
_exptl_crystal_face_index_l
_exptl_crystal_face_perp_dist
-1 -6 1 0.0427
-5 5 0 0.0488
-3 3 -7 0.0595
9 2 1 0.0699
-9 -2 9 0.0477
9 2 -8 0.0689
0 0 10 0.0350
0 0 -10 0.0545
5 -5 -6 0.0450
-7 -4 0 0.0663
-10 -2 3 0.0650
5 -5 -3 0.0449
-7 4 3 0.0441
8 3 -1 0.0687
2 6 -1 0.0524
7 4 -6 0.0532
1 4 -7 0.0586
-7 -4 5 0.0447
-5 5 6 0.0281

loop_
_geom_angle_atom_site_label_1
_geom_angle_atom_site_label_2
_geom_angle_atom_site_label_3
_geom_angle
_geom_angle_site_symmetry_1
_geom_angle_site_symmetry_3
_geom_angle_publ_flag
Fe1 Fe1 Fe2 62.405(18) 2 2 ?
Fe1 Fe1 Fe2 59.735(17) 2 . ?
Fe1 Fe1 Fe3 89.623(14) 2 . ?
Fe2 Fe1 Fe2 88.62(2) 2 . ?
Fe2 Fe1 Fe3 57.900(16) 2 . ?
Fe3 Fe1 Fe2 58.032(16) . . ?
C1 Fe1 Fe1 45.56(9) . 2 ?
C1 Fe1 Fe2 43.569(13) . . ?
C1 Fe1 Fe2 45.115(14) . 2 ?
C1 Fe1 Fe3 44.07(9) . . ?
C4 Fe1 Fe1 107.09(11) . 2 ?
C4 Fe1 Fe2 166.06(11) . 2 ?
C4 Fe1 Fe2 93.59(10) . . ?
C4 Fe1 Fe3 134.07(11) . . ?
C4 Fe1 C1 134.81(11) . . ?
C4 Fe1 C3 94.82(15) . . ?
C3 Fe1 Fe1 156.08(10) . 2 ?
C3 Fe1 Fe2 110.42(10) . . ?
C3 Fe1 Fe2 97.31(10) . 2 ?
C3 Fe1 Fe3 67.81(10) . . ?
C3 Fe1 C1 111.43(13) . . ?
C2 Fe1 Fe1 89.81(10) . 2 ?
C2 Fe1 Fe2 81.54(10) . 2 ?
C2 Fe1 Fe2 148.94(10) . . ?
C2 Fe1 Fe3 133.94(10) . . ?
C2 Fe1 C1 119.27(11) . . ?
C2 Fe1 C4 89.60(14) . . ?
C2 Fe1 C3 100.06(14) . . ?
Fe1 Fe2 Fe1 57.861(19) 2 . ?
Fe3 Fe2 Fe1 89.000(18) 2 . ?
Fe3 Fe2 Fe1 59.996(16) . . ?
Fe3 Fe2 Fe1 61.393(17) 2 2 ?
Fe3 Fe2 Fe1 89.682(18) . 2 ?
Fe3 Fe2 Fe3 59.22(2) 2 . ?
C1 Fe2 Fe1 42.92(9) . . ?
C1 Fe2 Fe1 44.43(9) . 2 ?
C1 Fe2 Fe3 46.08(9) . 2 ?
C1 Fe2 Fe3 45.25(9) . . ?
C5 Fe2 Fe1 83.98(10) . . ?
C5 Fe2 Fe1 121.74(11) . 2 ?
C5 Fe2 Fe3 167.77(10) . 2 ?
C5 Fe2 Fe3 108.55(10) . . ?
C5 Fe2 C1 126.25(12) . . ?
C5 Fe2 C7 95.08(14) . . ?
C6 Fe2 Fe1 136.18(10) . . ?
C6 Fe2 Fe1 146.29(10) . 2 ?
C6 Fe2 Fe3 80.59(10) . . ?
C6 Fe2 Fe3 86.24(10) . 2 ?
C6 Fe2 C1 118.67(16) . . ?
C6 Fe2 C5 91.89(15) . . ?
C6 Fe2 C7 92.28(14) . . ?
C7 Fe2 Fe1 131.52(10) . . ?
C7 Fe2 Fe1 83.30(10) . 2 ?
C7 Fe2 Fe3 155.42(10) . . ?
C7 Fe2 Fe3 97.06(10) . 2 ?
C7 Fe2 C1 123.80(11) . . ?
Fe2 Fe3 Fe1 60.708(17) 2 . ?
Fe2 Fe3 Fe1 61.972(17) . . ?
Fe2 Fe3 Fe2 92.62(2) 2 . ?
Fe3 Fe3 Fe1 90.369(14) 2 . ?
Fe3 Fe3 Fe2 59.627(18) 2 . ?
Fe3 Fe3 Fe2 61.153(18) 2 2 ?
C8 Fe3 Fe1 138.99(9) . . ?
C8 Fe3 Fe2 92.64(6) . 2 ?
C8 Fe3 Fe2 91.45(6) . . ?
C8 Fe3 Fe3 48.62(9) . 2 ?
C1 Fe3 Fe1 44.03(9) . . ?
C1 Fe3 Fe2 45.919(14) . . ?
C1 Fe3 Fe2 46.766(14) . 2 ?
C1 Fe3 Fe3 46.34(9) . 2 ?
C1 Fe3 C8 94.96(12) . . ?
C10 Fe3 Fe1 115.74(10) . . ?
C10 Fe3 Fe2 88.21(10) . 2 ?
C10 Fe3 Fe2 176.54(10) . . ?
C10 Fe3 Fe3 123.57(10) . 2 ?
C10 Fe3 C8 91.87(12) . . ?
C10 Fe3 C1 134.64(10) . . ?
C10 Fe3 C9 89.37(15) . . ?
C9 Fe3 Fe1 109.11(12) . . ?
C9 Fe3 Fe2 89.07(11) . . ?
C9 Fe3 Fe2 166.82(11) . 2 ?
C9 Fe3 Fe3 130.00(11) . 2 ?
C9 Fe3 C8 100.39(13) . . ?
C9 Fe3 C1 132.81(11) . . ?
Fe4 Fe4 Fe5 89.682(14) 2_656 . ?
Fe4 Fe4 Fe6 62.557(18) 2_656 . ?
Fe4 Fe4 Fe6 59.902(18) 2_656 2_656 ?
Fe5 Fe4 Fe6 57.892(16) . 2_656 ?
Fe6 Fe4 Fe5 57.634(16) . . ?
Fe6 Fe4 Fe6 88.47(2) . 2_656 ?
C11 Fe4 Fe4 46.11(9) . 2_656 ?
C11 Fe4 Fe5 43.58(9) . . ?
C11 Fe4 Fe6 45.014(15) . . ?
C11 Fe4 Fe6 43.502(13) . 2_656 ?
C12 Fe4 Fe4 104.51(11) . 2_656 ?
C12 Fe4 Fe5 134.91(10) . . ?
C12 Fe4 Fe6 164.17(11) . . ?
C12 Fe4 Fe6 92.49(10) . 2_656 ?
C12 Fe4 C11 133.21(11) . . ?
C12 Fe4 C13 94.99(15) . . ?
C13 Fe4 Fe4 158.53(10) . 2_656 ?
C13 Fe4 Fe5 69.93(10) . . ?
C13 Fe4 Fe6 111.06(10) . 2_656 ?
C13 Fe4 Fe6 99.41(10) . . ?
C13 Fe4 C11 113.18(14) . . ?
C14 Fe4 Fe4 90.69(10) . 2_656 ?
C14 Fe4 Fe5 133.43(10) . . ?
C14 Fe4 Fe6 150.09(10) . 2_656 ?
C14 Fe4 Fe6 81.74(10) . . ?
C14 Fe4 C11 120.01(11) . . ?
C14 Fe4 C12 89.70(14) . . ?
C14 Fe4 C13 98.43(14) . . ?
Fe5 Fe5 Fe4 90.312(14) 2_656 . ?
Fe5 Fe5 Fe6 61.436(19) 2_656 . ?
Fe5 Fe5 Fe6 59.745(18) 2_656 2_656 ?
Fe6 Fe5 Fe4 61.392(17) 2_656 . ?
Fe6 Fe5 Fe4 60.197(17) . . ?
Fe6 Fe5 Fe6 92.09(2) . 2_656 ?
C18 Fe5 Fe4 138.88(9) . . ?
C18 Fe5 Fe5 48.57(8) . 2_656 ?
C18 Fe5 Fe6 91.80(6) . 2_656 ?
C18 Fe5 Fe6 93.12(6) . . ?
C11 Fe5 Fe4 43.57(9) . . ?
C11 Fe5 Fe5 46.74(9) . 2_656 ?
C11 Fe5 Fe6 45.608(14) . 2_656 ?
C11 Fe5 Fe6 46.536(14) . . ?
C11 Fe5 C18 95.31(12) . . ?
C20 Fe5 Fe4 114.90(10) . . ?
C20 Fe5 Fe5 121.52(11) . 2_656 ?
C20 Fe5 Fe6 85.84(10) . . ?
C20 Fe5 Fe6 176.29(10) . 2_656 ?
C20 Fe5 C18 91.39(12) . . ?
C20 Fe5 C11 132.12(10) . . ?
C20 Fe5 C19 87.81(14) . . ?
C19 Fe5 Fe4 114.56(11) . . ?
C19 Fe5 Fe5 129.93(10) . 2_656 ?
C19 Fe5 Fe6 93.71(10) . 2_656 ?
C19 Fe5 Fe6 168.56(11) . . ?
C19 Fe5 C18 96.54(13) . . ?
C19 Fe5 C11 137.89(11) . . ?
Fe4 Fe6 Fe4 57.54(2) . 2_656 ?
Fe5 Fe6 Fe4 60.717(17) 2_656 2_656 ?
Fe5 Fe6 Fe4 89.398(19) . 2_656 ?
Fe5 Fe6 Fe4 89.976(19) 2_656 . ?
Fe5 Fe6 Fe4 62.169(17) . . ?
Fe5 Fe6 Fe5 58.82(2) . 2_656 ?
C11 Fe6 Fe4 43.20(9) . 2_656 ?
C11 Fe6 Fe4 44.69(9) . . ?
C11 Fe6 Fe5 46.20(9) . . ?
C11 Fe6 Fe5 45.28(9) . 2_656 ?
C15 Fe6 Fe4 148.64(10) . . ?
C15 Fe6 Fe4 135.36(10) . 2_656 ?
C15 Fe6 Fe5 80.08(10) . 2_656 ?
C15 Fe6 Fe5 87.55(10) . . ?
C15 Fe6 C11 119.22(16) . . ?
C15 Fe6 C16 91.08(14) . . ?
C15 Fe6 C17 93.04(14) . . ?
C16 Fe6 Fe4 120.21(11) . . ?
C16 Fe6 Fe4 83.85(10) . 2_656 ?
C16 Fe6 Fe5 110.11(11) . 2_656 ?
C16 Fe6 Fe5 168.91(11) . . ?
C16 Fe6 C11 126.53(13) . . ?
C16 Fe6 C17 94.89(15) . . ?
C17 Fe6 Fe4 83.01(10) . . ?
C17 Fe6 Fe4 131.54(10) . 2_656 ?
C17 Fe6 Fe5 154.06(11) . 2_656 ?
C17 Fe6 Fe5 96.17(10) . . ?
C17 Fe6 C11 123.24(11) . . ?
Fe3 C8 Fe3 82.75(17) . 2 ?
O7 C8 Fe3 138.62(9) . 2 ?
O7 C8 Fe3 138.62(9) . . ?
Fe1 C1 Fe1 88.89(18) 2 . ?
Fe1 C1 Fe2 90.45(9) . 2 ?
Fe1 C1 Fe2 93.51(9) . . ?
Fe1 C1 Fe2 90.45(9) 2 . ?
Fe1 C1 Fe2 93.51(9) 2 2 ?
Fe1 C1 Fe3 91.90(2) . . ?
Fe1 C1 Fe3 178.97(14) 2 . ?
Fe1 C1 Fe3 178.97(14) . 2 ?
Fe1 C1 Fe3 91.90(2) 2 2 ?
Fe2 C1 Fe2 174.4(2) . 2 ?
Fe3 C1 Fe2 88.83(10) . . ?
Fe3 C1 Fe2 88.83(10) 2 2 ?
Fe3 C1 Fe2 87.15(9) . 2 ?
Fe3 C1 Fe2 87.15(9) 2 . ?
Fe3 C1 Fe3 87.33(18) . 2 ?
Fe5 C18 Fe5 82.86(17) . 2_656 ?
O16 C18 Fe5 138.57(8) . 2_656 ?
O16 C18 Fe5 138.57(8) . . ?
Fe4 C11 Fe4 87.78(17) . 2_656 ?
Fe4 C11 Fe6 90.29(9) . . ?
Fe4 C11 Fe6 90.29(9) 2_656 2_656 ?
Fe4 C11 Fe6 93.30(9) . 2_656 ?
Fe4 C11 Fe6 93.30(9) 2_656 . ?
Fe5 C11 Fe4 92.85(2) 2_656 2_656 ?
Fe5 C11 Fe4 92.85(2) . . ?
Fe5 C11 Fe4 179.15(13) . 2_656 ?
Fe5 C11 Fe4 179.15(13) 2_656 . ?
Fe5 C11 Fe5 86.52(17) 2_656 . ?
Fe5 C11 Fe6 87.26(9) . . ?
Fe5 C11 Fe6 87.26(9) 2_656 2_656 ?
Fe5 C11 Fe6 89.11(10) 2_656 . ?
Fe5 C11 Fe6 89.11(10) . 2_656 ?
Fe6 C11 Fe6 175.0(2) . 2_656 ?
O13 C15 Fe6 176.1(3) . . ?
O14 C16 Fe6 173.5(3) . . ?
O10 C12 Fe4 177.2(3) . . ?
O11 C13 Fe4 167.3(3) . . ?
O9 C10 Fe3 177.4(3) . . ?
O3 C4 Fe1 176.5(3) . . ?
O4 C5 Fe2 172.9(3) . . ?
O15 C17 Fe6 178.6(3) . . ?
O2 C3 Fe1 168.2(3) . . ?
O5 C6 Fe2 176.8(3) . . ?
O18 C20 Fe5 176.0(3) . . ?
O8 C9 Fe3 176.5(3) . . ?
O12 C14 Fe4 178.0(3) . . ?
O6 C7 Fe2 177.7(3) . . ?
O1 C2 Fe1 178.4(3) . . ?
O17 C19 Fe5 175.9(3) . . ?

loop_
_geom_bond_atom_site_label_1
_geom_bond_atom_site_label_2
_geom_bond_distance
_geom_bond_site_symmetry_2
_geom_bond_publ_flag
Fe1 Fe1 2.6469(9) 2 ?
Fe1 Fe2 2.7703(6) . ?
Fe1 Fe2 2.6999(6) 2 ?
Fe1 Fe3 2.7178(6) . ?
Fe1 C1 1.890(3) . ?
Fe1 C4 1.814(4) . ?
Fe1 C3 1.814(3) . ?
Fe1 C2 1.790(3) . ?
Fe2 Fe3 2.6224(6) 2 ?
Fe2 Fe3 2.6624(6) . ?
Fe2 C1 1.9129(5) . ?
Fe2 C5 1.810(3) . ?
Fe2 C6 1.792(3) . ?
Fe2 C7 1.811(3) . ?
Fe3 Fe3 2.6116(9) 2 ?
Fe3 C8 1.975(3) . ?
Fe3 C1 1.891(3) . ?
Fe3 C10 1.793(3) . ?
Fe3 C9 1.798(3) . ?
Fe4 Fe4 2.6335(9) 2_656 ?
Fe4 Fe5 2.7519(6) . ?
Fe4 Fe6 2.7003(6) . ?
Fe4 Fe6 2.7699(6) 2_656 ?
Fe4 C11 1.899(3) . ?
Fe4 C12 1.808(3) . ?
Fe4 C13 1.815(3) . ?
Fe4 C14 1.785(3) . ?
Fe5 Fe5 2.6032(9) 2_656 ?
Fe5 Fe6 2.6725(7) 2_656 ?
Fe5 Fe6 2.6284(6) . ?
Fe5 C18 1.967(3) . ?
Fe5 C11 1.899(3) . ?
Fe5 C20 1.788(3) . ?
Fe5 C19 1.799(3) . ?
Fe6 C11 1.9099(5) . ?
Fe6 C15 1.798(3) . ?
Fe6 C16 1.806(3) . ?
Fe6 C17 1.815(3) . ?
O1 C2 1.148(4) . ?
O7 C8 1.160(5) . ?
O13 C15 1.140(4) . ?
O12 C14 1.149(4) . ?
O16 C18 1.158(5) . ?
O5 C6 1.143(4) . ?
O2 C3 1.142(4) . ?
O15 C17 1.130(4) . ?
O6 C7 1.136(4) . ?
O11 C13 1.139(4) . ?
O14 C16 1.141(4) . ?
O18 C20 1.139(4) . ?
O17 C19 1.139(4) . ?
O9 C10 1.132(4) . ?
O4 C5 1.138(4) . ?
O3 C4 1.134(4) . ?
O10 C12 1.143(4) . ?
O8 C9 1.135(4) . ?
